data_2203850
loop_
_publ_author_name
'Huang, Yong-Qing'
'Zhang, Hui'
'Chen, Jian-Gu'
'Zou, Wei'
'Ng, Seik Weng'

_publ_section_title
<i>catena</i>-Poly[[aquanickel(II)]-di-\m-(4-pyridylsulfanyl)acetato-\k^6^<i>N</i>:<i>O,O</i>;<i>O,O</i>':<i>N</i>]
_journal_issue 7
_journal_name_full 'Acta Crystallographica Section E'
_journal_page_first m933
_journal_page_last m934
_journal_paper_doi 10.1107/S1600536804013340
_journal_volume 60
_journal_year 2004
_chemical_formula_iupac '[Ni (C7 H6 N O2 S)2 (H2 O)]'
_chemical_formula_moiety '2C7 H6 N O2 S, H2 O, Ni'
_chemical_formula_sum 'C14 H14 N2 Ni O5 S2'
_chemical_formula_weight 413.10
_chemical_name_systematic
;
catena-Poly[[aquanickel(II)]-di-\m-(4-pyridylsulfanyl)acetato]
;
_space_group_IT_number 2
_symmetry_cell_setting triclinic
_symmetry_space_group_name_Hall '-P 1'
_symmetry_space_group_name_H-M 'P -1'
_atom_sites_solution_hydrogens geom
_atom_sites_solution_primary direct
_atom_sites_solution_secondary difmap
_audit_creation_method SHELXL-97
_cell_angle_alpha 67.3710(10)
_cell_angle_beta 73.1760(10)
_cell_angle_gamma 86.8250(10)
_cell_formula_units_Z 2
_cell_length_a 8.1693(4)
_cell_length_b 10.3430(5)
_cell_length_c 10.6876(5)
_cell_measurement_reflns_used 5217
_cell_measurement_temperature 293(2)
_cell_measurement_theta_max 26.3
_cell_measurement_theta_min 2.8
_cell_volume 796.25(7)
_computing_cell_refinement 'SAINT (Bruker, 2001)'
_computing_data_collection 'SMART (Bruker, 2001)'
_computing_data_reduction SAINT
_computing_molecular_graphics 'ORTEPII (Johnson, 1976)'
_computing_publication_material SHELXL97
_computing_structure_refinement 'SHELXL97 (Sheldrick, 1997)'
_computing_structure_solution 'SHELXS97 (Sheldrick, 1997)'
_diffrn_ambient_temperature 293(2)
_diffrn_measured_fraction_theta_full 0.96
_diffrn_measured_fraction_theta_max 0.96
_diffrn_measurement_device_type 'Bruker APEX area-detector'
_diffrn_measurement_method '\f and \w'
_diffrn_radiation_monochromator graphite
_diffrn_radiation_source 'fine-focus sealed tube'
_diffrn_radiation_type MoK\a
_diffrn_radiation_wavelength 0.71073
_diffrn_reflns_av_R_equivalents 0.0168
_diffrn_reflns_av_sigmaI/netI 0.0308
_diffrn_reflns_limit_h_max 10
_diffrn_reflns_limit_h_min -10
_diffrn_reflns_limit_k_max 13
_diffrn_reflns_limit_k_min -13
_diffrn_reflns_limit_l_max 13
_diffrn_reflns_limit_l_min -13
_diffrn_reflns_number 6789
_diffrn_reflns_theta_full 27.5
_diffrn_reflns_theta_max 27.50
_diffrn_reflns_theta_min 2.14
_diffrn_standards_decay_% 0
_diffrn_standards_interval_count 0
_diffrn_standards_interval_time 0
_diffrn_standards_number 0
_exptl_absorpt_coefficient_mu 1.508
_exptl_absorpt_correction_T_max 0.864
_exptl_absorpt_correction_T_min 0.665
_exptl_absorpt_correction_type multi-scan
_exptl_absorpt_process_details '(SADABS; Bruker, 2001)'
_exptl_crystal_colour Green
_exptl_crystal_density_diffrn 1.723
_exptl_crystal_density_method 'not measured'
_exptl_crystal_description Prism
_exptl_crystal_F_000 424
_exptl_crystal_size_max 0.13
_exptl_crystal_size_mid 0.12
_exptl_crystal_size_min 0.10
_refine_diff_density_max 0.49
_refine_diff_density_min -0.26
_refine_ls_extinction_method none
_refine_ls_goodness_of_fit_ref 1.055
_refine_ls_hydrogen_treatment mixed
_refine_ls_matrix_type full
_refine_ls_number_parameters 225
_refine_ls_number_reflns 3511
_refine_ls_number_restraints 2
_refine_ls_restrained_S_all 1.055
_refine_ls_R_factor_all 0.0378
_refine_ls_R_factor_gt 0.0351
_refine_ls_shift/su_max 0.001
_refine_ls_shift/su_mean 0.000
_refine_ls_structure_factor_coef Fsqd
_refine_ls_weighting_details 'calc w = 1/[\s^2^(Fo^2^)+(0.0560P)^2^+0.2563P] where P = (Fo^2^+2Fc^2^)/3'
_refine_ls_weighting_scheme calc
_refine_ls_wR_factor_gt 0.0931
_refine_ls_wR_factor_ref 0.0954
_reflns_number_gt 3266
_reflns_number_total 3511
_reflns_threshold_expression I>2\s(I)
_cod_data_source_file bt6463.cif
_cod_data_source_block I
_cod_depositor_comments
;
The following automatic conversions were performed:
'_symmetry_cell_setting' value 'Triclinic' changed to 'triclinic'
according to '/home/saulius/struct/CIF-dictionaries/cif_core.dic'
dictionary named 'cif_core.dic' version 2.4.1 from 2010-06-29.

Automatic conversion script
Id: cif_fix_enum 1527 2010-12-29 10:47:43Z saulius 

The following automatic conversions were performed:

'_symmetry_cell_setting' value 'Triclinic' changed to 'triclinic'
according to /home/saulius/struct/CIF-dictionaries/cif_core.dic
dictionary named 'cif_core.dic' version 2.4.1 from 2010-06-29.

Automatic conversion script
Id: cif_fix_values 1715 2011-07-08 13:25:40Z adriana 
;
_cod_database_code 2203850
_cod_database_fobs_code 2203850

loop_
_symmetry_equiv_pos_as_xyz
'x, y, z'
'-x, -y, -z'

loop_
_atom_site_label
_atom_site_fract_x
_atom_site_fract_y
_atom_site_fract_z
_atom_site_U_iso_or_equiv
_atom_site_adp_type
_atom_site_calc_flag
_atom_site_refinement_flags
_atom_site_occupancy
_atom_site_type_symbol
Ni1 0.50718(3) 0.71247(3) 0.78110(3) 0.02590(10) Uani d . 1 Ni
S1 0.87796(9) 0.76461(7) 1.06171(8) 0.0427(2) Uani d . 1 S
S2 0.07987(7) 0.77873(6) 0.41886(6) 0.03400(10) Uani d . 1 S
O1 0.6400(2) 0.6852(2) 0.9294(2) 0.0308(3) Uani d . 1 O
O2 0.7493(2) 0.8390(2) 0.7145(2) 0.0379(4) Uani d . 1 O
O3 0.4218(2) 0.7779(2) 0.6082(2) 0.0318(3) Uani d . 1 O
O4 0.1770(2) 0.6469(2) 0.6941(2) 0.0396(4) Uani d . 1 O
O1w 0.2967(2) 0.5799(2) 0.9134(2) 0.0336(3) Uani d D 1 O
N1 0.6162(2) 1.1238(2) 1.1669(2) 0.0301(4) Uani d . 1 N
N2 0.3642(2) 0.4463(2) 0.2762(2) 0.0304(4) Uani d . 1 N
C1 0.7555(3) 0.7773(2) 0.8382(2) 0.0294(4) Uani d . 1 C
C2 0.9081(3) 0.8081(3) 0.8771(3) 0.0384(5) Uani d . 1 C
C3 0.7725(3) 0.9048(2) 1.0942(2) 0.0310(4) Uani d . 1 C
C4 0.7327(3) 1.0240(2) 0.9941(2) 0.0371(5) Uani d . 1 C
C5 0.6569(3) 1.1294(2) 1.0348(2) 0.0376(5) Uani d . 1 C
C6 0.6526(3) 1.0068(2) 1.2639(2) 0.0326(5) Uani d . 1 C
C7 0.7296(3) 0.8973(2) 1.2329(2) 0.0349(5) Uani d . 1 C
C8 0.2769(3) 0.7468(2) 0.6042(2) 0.0275(4) Uani d . 1 C
C9 0.2249(3) 0.8486(2) 0.4777(2) 0.0345(5) Uani d . 1 C
C10 0.1975(3) 0.6541(2) 0.3642(2) 0.0282(4) Uani d . 1 C
C11 0.1141(3) 0.5710(2) 0.3235(2) 0.0329(5) Uani d . 1 C
C12 0.2002(3) 0.4707(2) 0.2810(2) 0.0328(5) Uani d . 1 C
C13 0.4442(3) 0.5272(2) 0.3149(3) 0.0358(5) Uani d . 1 C
C14 0.3678(3) 0.6307(2) 0.3585(2) 0.0340(5) Uani d . 1 C
H1w1 0.240(3) 0.583(3) 0.857(3) 0.060(10) Uiso d D 1 H
H1w2 0.320(4) 0.498(2) 0.959(3) 0.070(10) Uiso d D 1 H
H2a 0.9418 0.9074 0.8268 0.046 Uiso calc R 1 H
H2b 1.0026 0.7572 0.8436 0.046 Uiso calc R 1 H
H4 0.7568 1.0328 0.9005 0.045 Uiso calc R 1 H
H5 0.6326 1.2094 0.9658 0.045 Uiso calc R 1 H
H6 0.6239 0.9996 1.3572 0.039 Uiso calc R 1 H
H7 0.7530 0.8187 1.3039 0.042 Uiso calc R 1 H
H9a 0.3279 0.8868 0.3992 0.041 Uiso calc R 1 H
H9b 0.1728 0.9260 0.5013 0.041 Uiso calc R 1 H
H11 0.0000 0.5832 0.3250 0.039 Uiso calc R 1 H
H12 0.1414 0.4164 0.2539 0.039 Uiso calc R 1 H
H13 0.5584 0.5127 0.3123 0.043 Uiso calc R 1 H
H14 0.4297 0.6844 0.3840 0.041 Uiso calc R 1 H

loop_
_atom_site_aniso_label
_atom_site_aniso_U_11
_atom_site_aniso_U_22
_atom_site_aniso_U_33
_atom_site_aniso_U_12
_atom_site_aniso_U_13
_atom_site_aniso_U_23
Ni1 0.0293(2) 0.0241(2) 0.0255(2) 0.00180(10) -0.01030(10) -0.00920(10)
S1 0.0500(4) 0.0401(3) 0.0602(4) 0.0187(3) -0.0349(3) -0.0312(3)
S2 0.0364(3) 0.0368(3) 0.0390(3) 0.0133(2) -0.0199(2) -0.0202(2)
O1 0.0330(10) 0.0280(10) 0.0320(10) 0.0000(10) -0.0140(10) -0.0090(10)
O2 0.0460(10) 0.0300(10) 0.0340(10) 0.0010(10) -0.0110(10) -0.0080(10)
O3 0.0350(10) 0.0340(10) 0.0280(10) 0.0010(10) -0.0130(10) -0.0110(10)
O4 0.0370(10) 0.0410(10) 0.0370(10) -0.0010(10) -0.0160(10) -0.0060(10)
O1w 0.0360(10) 0.0290(10) 0.0310(10) 0.0020(10) -0.0100(10) -0.0080(10)
N1 0.0310(10) 0.0280(10) 0.0320(10) 0.0020(10) -0.0110(10) -0.0120(10)
N2 0.0310(10) 0.0310(10) 0.0320(10) 0.0030(10) -0.0100(10) -0.0150(10)
C1 0.0350(10) 0.0200(10) 0.0370(10) 0.0060(10) -0.0120(10) -0.0150(10)
C2 0.0310(10) 0.0410(10) 0.0520(10) 0.0040(10) -0.0090(10) -0.0300(10)
C3 0.0290(10) 0.0300(10) 0.0420(10) 0.0040(10) -0.0160(10) -0.0180(10)
C4 0.0450(10) 0.0370(10) 0.0320(10) 0.0080(10) -0.0120(10) -0.0150(10)
C5 0.0460(10) 0.0320(10) 0.0310(10) 0.0080(10) -0.0120(10) -0.0090(10)
C6 0.0390(10) 0.0310(10) 0.0310(10) 0.0010(10) -0.0150(10) -0.0120(10)
C7 0.0440(10) 0.0280(10) 0.0390(10) 0.0050(10) -0.0220(10) -0.0120(10)
C8 0.0320(10) 0.0270(10) 0.0290(10) 0.0080(10) -0.0120(10) -0.0140(10)
C9 0.0450(10) 0.0280(10) 0.0370(10) 0.0060(10) -0.0210(10) -0.0130(10)
C10 0.0320(10) 0.0290(10) 0.0260(10) 0.0040(10) -0.0110(10) -0.0110(10)
C11 0.0310(10) 0.0380(10) 0.0360(10) 0.0050(10) -0.0140(10) -0.0170(10)
C12 0.0320(10) 0.0360(10) 0.0360(10) 0.0010(10) -0.0130(10) -0.0180(10)
C13 0.0270(10) 0.0410(10) 0.0450(10) 0.0040(10) -0.0120(10) -0.0210(10)
C14 0.0280(10) 0.0380(10) 0.0450(10) 0.0020(10) -0.0130(10) -0.0240(10)

loop_
_atom_type_symbol
_atom_type_description
_atom_type_scat_dispersion_real
_atom_type_scat_dispersion_imag
_atom_type_scat_source
C C 0.0033 0.0016 'International Tables Vol C Tables 4.2.6.8 and 6.1.1.4'
H H 0.0000 0.0000 'International Tables Vol C Tables 4.2.6.8 and 6.1.1.4'
N N 0.0061 0.0033 'International Tables Vol C Tables 4.2.6.8 and 6.1.1.4'
O O 0.0106 0.0060 'International Tables Vol C Tables 4.2.6.8 and 6.1.1.4'
S S 0.1246 0.1234 'International Tables Vol C Tables 4.2.6.8 and 6.1.1.4'
Ni Ni 0.3393 1.1124 'International Tables Vol C Tables 4.2.6.8 and 6.1.1.4'

loop_
_geom_angle_atom_site_label_1
_geom_angle_atom_site_label_2
_geom_angle_atom_site_label_3
_geom_angle_site_symmetry_1
_geom_angle_site_symmetry_3
_geom_angle
_geom_angle_publ_flag
O1 Ni1 O2 . . 60.84(6) yes
O1 Ni1 O3 . . 166.10(6) yes
O1 Ni1 O1w . . 98.41(6) yes
O1 Ni1 N1 . 2_677 88.55(6) yes
O1 Ni1 N2 . 2_666 91.65(6) yes
O2 Ni1 O3 . . 105.37(6) yes
O2 Ni1 O1w . . 158.89(7) yes
O2 Ni1 N1 . 2_677 86.52(6) yes
O2 Ni1 N2 . 2_666 92.02(7) yes
O3 Ni1 N1 . 2_677 88.82(7) yes
O3 Ni1 N2 . 2_666 90.56(7) yes
O3 Ni1 O1w . . 95.20(7) yes
O1w Ni1 N1 . 2_677 89.29(7) yes
O1w Ni1 N2 . 2_666 92.43(7) yes
N1 Ni1 N2 2_677 2_666 178.21(7) yes
C3 S1 C2 . . 104.30(10) no
C10 S2 C9 . . 103.10(10) no
C1 O1 Ni1 . . 91.50(10) no
C1 O2 Ni1 . . 86.80(10) no
C8 O3 Ni1 . . 126.40(10) no
C5 N1 C6 . . 116.5(2) no
C5 N1 Ni1 . 2_677 120.9(2) no
C6 N1 Ni1 . 2_677 122.5(2) no
C13 N2 C12 . . 116.2(2) no
C13 N2 Ni1 . 2_666 120.0(2) no
C12 N2 Ni1 . 2_666 123.7(2) no
O2 C1 O1 . . 120.9(2) no
O2 C1 C2 . . 119.1(2) no
O1 C1 C2 . . 119.9(2) no
C1 C2 S1 . . 116.1(2) no
C4 C3 C7 . . 117.3(2) no
C4 C3 S1 . . 125.9(2) no
C7 C3 S1 . . 116.7(2) no
C5 C4 C3 . . 119.1(2) no
N1 C5 C4 . . 124.0(2) no
N1 C6 C7 . . 123.5(2) no
C6 C7 C3 . . 119.4(2) no
O4 C8 O3 . . 126.1(2) no
O4 C8 C9 . . 119.9(2) no
O3 C8 C9 . . 114.0(2) no
C8 C9 S2 . . 116.3(2) no
C11 C10 C14 . . 117.1(2) no
C11 C10 S2 . . 117.5(2) no
C14 C10 S2 . . 125.5(2) no
C12 C11 C10 . . 119.7(2) no
N2 C12 C11 . . 123.8(2) no
N2 C13 C14 . . 123.8(2) no
C13 C14 C10 . . 119.3(2) no
Ni1 O1w H1w1 . . 103(2) no
Ni1 O1w H1w2 . . 114(2) no
H1w1 O1w H1w2 . . 113(3) no
C1 C2 H2a . . 108.3 no
S1 C2 H2a . . 108.3 no
C1 C2 H2b . . 108.3 no
S1 C2 H2b . . 108.3 no
H2a C2 H2b . . 107.4 no
C5 C4 H4 . . 120.4 no
C3 C4 H4 . . 120.4 no
N1 C5 H5 . . 118.0 no
C4 C5 H5 . . 118.0 no
N1 C6 H6 . . 118.2 no
C7 C6 H6 . . 118.2 no
C6 C7 H7 . . 120.3 no
C3 C7 H7 . . 120.3 no
C8 C9 H9a . . 108.2 no
S2 C9 H9a . . 108.2 no
C8 C9 H9b . . 108.2 no
S2 C9 H9b . . 108.2 no
H9a C9 H9b . . 107.4 no
C12 C11 H11 . . 120.1 no
C10 C11 H11 . . 120.1 no
N2 C12 H12 . . 118.1 no
C11 C12 H12 . . 118.1 no
N2 C13 H13 . . 118.1 no
C14 C13 H13 . . 118.1 no
C13 C14 H14 . . 120.3 no
C10 C14 H14 . . 120.3 no

loop_
_geom_bond_atom_site_label_1
_geom_bond_atom_site_label_2
_geom_bond_site_symmetry_2
_geom_bond_distance
_geom_bond_publ_flag
Ni1 O3 . 2.023(2) yes
Ni1 O1 . 2.094(2) yes
Ni1 O2 . 2.210(2) yes
Ni1 O1w . 2.049(2) yes
Ni1 N1 2_677 2.099(2) yes
Ni1 N2 2_666 2.094(2) yes
S1 C3 . 1.743(2) ?
S1 C2 . 1.790(3) ?
S2 C10 . 1.745(2) no
S2 C9 . 1.788(2) no
O1 C1 . 1.265(3) no
O2 C1 . 1.243(3) no
O3 C8 . 1.260(3) no
O4 C8 . 1.238(3) no
N1 C5 . 1.332(3) no
N1 C6 . 1.342(3) no
N2 C13 . 1.335(3) no
N2 C12 . 1.339(3) no
C1 C2 . 1.508(3) no
C3 C4 . 1.383(3) no
C3 C7 . 1.394(3) no
C4 C5 . 1.376(3) no
C6 C7 . 1.370(3) no
C8 C9 . 1.518(3) no
C10 C11 . 1.384(3) no
C10 C14 . 1.387(3) no
C11 C12 . 1.368(3) no
C13 C14 . 1.377(3) no
O1w H1w1 . 0.850(10) no
O1w H1w2 . 0.840(10) no
C2 H2a . 0.97 no
C2 H2b . 0.97 no
C4 H4 . 0.93 no
C5 H5 . 0.93 no
C6 H6 . 0.93 no
C7 H7 . 0.93 no
C9 H9a . 0.97 no
C9 H9b . 0.97 no
C11 H11 . 0.93 no
C12 H12 . 0.93 no
C13 H13 . 0.93 no
C14 H14 . 0.93 no

loop_
_geom_hbond_atom_site_label_D
_geom_hbond_atom_site_label_H
_geom_hbond_atom_site_label_A
_geom_hbond_site_symmetry_A
_geom_hbond_distance_DH
_geom_hbond_distance_HA
_geom_hbond_distance_DA
_geom_hbond_angle_DHA
_geom_hbond_publ_flag
O1w H1w2 O1 2_667 0.840(10) 1.880(10) 2.722(2) 176(3) yes
O1w H1w1 O4 . 0.850(10) 1.83(2) 2.633(2) 158(3) yes

loop_
_geom_torsion_atom_site_label_1
_geom_torsion_atom_site_label_2
_geom_torsion_atom_site_label_3
_geom_torsion_atom_site_label_4
_geom_torsion_site_symmetry_1
_geom_torsion
_geom_torsion_publ_flag
O3 Ni1 O1 C1 . -7.4(3) no
O1w Ni1 O1 C1 . -175.60(10) no
N2 Ni1 O1 C1 2_666 91.70(10) no
N1 Ni1 O1 C1 2_677 -86.50(10) no
O2 Ni1 O1 C1 . 0.30(10) no
O3 Ni1 O2 C1 . 177.80(10) no
O1w Ni1 O2 C1 . 11.0(2) no
N2 Ni1 O2 C1 2_666 -91.10(10) no
O1 Ni1 O2 C1 . -0.30(10) no
N1 Ni1 O2 C1 2_677 90.00(10) no
O1w Ni1 O3 C8 . 5.2(2) no
N2 Ni1 O3 C8 2_666 97.7(2) no
O1 Ni1 O3 C8 . -163.1(2) no
N1 Ni1 O3 C8 2_677 -84.0(2) no
O2 Ni1 O3 C8 . -170.0(2) no
Ni1 O2 C1 O1 . 0.5(2) no
Ni1 O2 C1 C2 . 177.2(2) no
Ni1 O1 C1 O2 . -0.6(2) no
Ni1 O1 C1 C2 . -177.2(2) no
O2 C1 C2 S1 . 159.7(2) no
O1 C1 C2 S1 . -23.6(3) no
C3 S1 C2 C1 . -80.6(2) no
C2 S1 C3 C4 . -3.2(2) no
C2 S1 C3 C7 . 179.0(2) no
C7 C3 C4 C5 . 1.3(4) no
S1 C3 C4 C5 . -176.6(2) no
C6 N1 C5 C4 . -0.2(4) no
Ni1 N1 C5 C4 2_677 -177.8(2) no
C3 C4 C5 N1 . -1.0(4) no
C5 N1 C6 C7 . 0.9(3) no
Ni1 N1 C6 C7 2_677 178.5(2) no
N1 C6 C7 C3 . -0.5(4) no
C4 C3 C7 C6 . -0.6(3) no
S1 C3 C7 C6 . 177.5(2) no
Ni1 O3 C8 O4 . -18.4(3) no
Ni1 O3 C8 C9 . 159.10(10) no
O4 C8 C9 S2 . -29.3(3) no
O3 C8 C9 S2 . 153.0(2) no
C10 S2 C9 C8 . -63.7(2) no
C9 S2 C10 C11 . 174.4(2) no
C9 S2 C10 C14 . -5.3(2) no
C14 C10 C11 C12 . 0.4(3) no
S2 C10 C11 C12 . -179.4(2) no
C13 N2 C12 C11 . -0.5(3) no
Ni1 N2 C12 C11 2_666 177.5(2) no
C10 C11 C12 N2 . 0.2(4) no
C12 N2 C13 C14 . 0.2(3) no
Ni1 N2 C13 C14 2_666 -177.8(2) no
N2 C13 C14 C10 . 0.3(4) no
C11 C10 C14 C13 . -0.6(3) no
S2 C10 C14 C13 . 179.1(2) no
